data_7237965
loop_
_publ_author_name
'Miao, Jinling'
'Nie, Yong'
'Li, Yexin'
'Qin, Chengyuan'
'Ren, Yifan'
'Xu, Chunyue'
'Yan, Meijing'
'Liu, Kexin'
'Liu, Guangning'

_publ_section_title
;
 Single-component solid state white-light emission and photoluminescence
 color tuning of a Cd(ii) complex and its application as a luminescence
 thermometer
;
_journal_issue 43
_journal_name_full 'Journal of Materials Chemistry C'
_journal_page_first 13454
_journal_paper_doi 10.1039/C9TC04033A
_journal_volume 7
_journal_year 2019
_chemical_formula_moiety 'C42 H30 Cd3 O12'
_chemical_formula_sum 'C42 H30 Cd3 O12'
_chemical_formula_weight 1063.86
_space_group_crystal_system triclinic
_space_group_IT_number 2
_space_group_name_Hall '-P 1'
_space_group_name_H-M_alt 'P -1'
_atom_sites_solution_hydrogens geom
_atom_sites_solution_primary dual
_audit_creation_date 2019-04-12
_audit_creation_method
;
Olex2 1.2
(compiled 2018.05.29 svn.r3508 for OlexSys, GUI svn.r5506)
;
_audit_update_record
;
2019-04-14 deposited with the CCDC.	2019-10-04 downloaded from the CCDC.
;
_cell_angle_alpha 76.698(3)
_cell_angle_beta 81.519(2)
_cell_angle_gamma 78.513(3)
_cell_formula_units_Z 1
_cell_length_a 8.9832(2)
_cell_length_b 10.0012(4)
_cell_length_c 11.0442(4)
_cell_measurement_reflns_used 8401
_cell_measurement_temperature 293(2)
_cell_measurement_theta_max 28.7450
_cell_measurement_theta_min 3.7950
_cell_volume 940.89(6)
_computing_cell_refinement 'CrysAlisPro 1.171.39.46e (Rigaku OD, 2018)'
_computing_data_collection 'CrysAlisPro 1.171.39.46e (Rigaku OD, 2018)'
_computing_data_reduction 'CrysAlisPro 1.171.39.46e (Rigaku OD, 2018)'
_computing_molecular_graphics 'Olex2 (Dolomanov et al., 2009)'
_computing_publication_material 'Olex2 (Dolomanov et al., 2009)'
_computing_structure_refinement 'ShelXL (Sheldrick, 2015)'
_computing_structure_solution 'ShelXT (Sheldrick, 2015)'
_diffrn_ambient_temperature 293(2)
_diffrn_detector 'CCD plate'
_diffrn_detector_area_resol_mean 16.0355
_diffrn_detector_type Eos
_diffrn_measured_fraction_theta_full 0.998
_diffrn_measured_fraction_theta_max 0.998
_diffrn_measurement_details
;
List of Runs (angles in degrees, time in seconds):

  # Type    Start    End  Width  t~exp~   \w     \q     \k     \f   Frames
#--------------------------------------------------------------------------
  1  \w     -3.00  85.00   1.00    8.41    --   16.17  37.00   0.00   88
  2  \w    -53.00  35.00   1.00    8.41    --   16.17 -37.00 120.00   88
  3  \w    -53.00  85.00   1.00    8.41    --   16.17   0.00 -30.00  138
  4  \w    -67.00 -14.00   1.00    8.41    --  -16.64 120.00 179.00   53
  5  \w    -87.00 -36.00   1.00    8.41    --  -16.64 153.00 -22.00   51
  6  \w    -25.00  22.00   1.00    8.41    --  -16.64 -99.00  90.00   47
  7  \w    -51.00  -4.00   1.00    8.41    --   16.17 -57.00 -60.00   47
  8  \w    -13.00  88.00   1.00    8.41    --   16.17  19.00 120.00  101
  9  \w    -15.00  43.00   1.00    8.41    --   16.01 -77.00 -30.00   58
 10  \w      5.00  76.00   1.00    8.41    --   16.01  57.00-180.00   71
 11  \w    -19.00  15.00   1.00    8.41    --  -16.48 -99.00-150.00   34
 12  \w    -78.00 -53.00   1.00    8.41    --  -16.48 138.00  43.48   25
 13  \w     -1.00  83.00   1.00    8.41    --   16.01  57.00  30.00   84
 14  \w     35.00  88.00   1.00    8.41    --   16.01 178.00 -30.00   53
 15  \w    -68.00 -15.00   1.00    8.41    --  -16.48 121.00 179.00   53
 16  \w    -25.00  22.00   1.00    8.41    --  -16.48 -99.00 -30.00   47
 17  \w    -76.00 -24.00   1.00    8.41    --  -16.48 135.00 101.79   52
 18  \w    -75.00 -24.00   1.00    8.41    --  -16.48 134.00 -85.80   51
 19  \w    -25.00  22.00   1.00    8.41    --  -16.48 -99.00   0.00   47
;
_diffrn_measurement_device 'four-circle diffractometer'
_diffrn_measurement_device_type 'Xcalibur, Eos, Gemini'
_diffrn_measurement_method '\w scans'
_diffrn_orient_matrix_type 'CrysAlisPro convention (1999,Acta A55,543-557)'
_diffrn_orient_matrix_UB_11 -0.0107296000
_diffrn_orient_matrix_UB_12 0.0597533000
_diffrn_orient_matrix_UB_13 -0.0490212000
_diffrn_orient_matrix_UB_21 -0.0116924000
_diffrn_orient_matrix_UB_22 0.0435818000
_diffrn_orient_matrix_UB_23 0.0441404000
_diffrn_orient_matrix_UB_31 0.0794646000
_diffrn_orient_matrix_UB_32 0.0015332000
_diffrn_orient_matrix_UB_33 -0.0073394000
_diffrn_radiation_monochromator graphite
_diffrn_radiation_probe x-ray
_diffrn_radiation_type MoK\a
_diffrn_radiation_wavelength 0.71073
_diffrn_reflns_av_R_equivalents 0.0325
_diffrn_reflns_av_unetI/netI 0.0232
_diffrn_reflns_Laue_measured_fraction_full 0.998
_diffrn_reflns_Laue_measured_fraction_max 0.998
_diffrn_reflns_limit_h_max 11
_diffrn_reflns_limit_h_min -11
_diffrn_reflns_limit_k_max 12
_diffrn_reflns_limit_k_min -12
_diffrn_reflns_limit_l_max 13
_diffrn_reflns_limit_l_min -13
_diffrn_reflns_number 22321
_diffrn_reflns_point_group_measured_fraction_full 0.998
_diffrn_reflns_point_group_measured_fraction_max 0.998
_diffrn_reflns_theta_full 25.242
_diffrn_reflns_theta_max 26.372
_diffrn_reflns_theta_min 3.040
_diffrn_source 'fine-focus sealed X-ray tube'
_diffrn_source_type 'Enhance (Mo) X-ray Source'
_exptl_absorpt_coefficient_mu 1.746
_exptl_absorpt_correction_T_max 1.00000
_exptl_absorpt_correction_T_min 0.93647
_exptl_absorpt_correction_type multi-scan
_exptl_absorpt_process_details
;
CrysAlisPro 1.171.39.46e (Rigaku Oxford Diffraction, 2018)
Empirical absorption correction using spherical harmonics,
 implemented in SCALE3 ABSPACK scaling algorithm.
;
_exptl_crystal_colour 'clear yellowish yellow'
_exptl_crystal_colour_lustre clear
_exptl_crystal_colour_modifier yellowish
_exptl_crystal_colour_primary yellow
_exptl_crystal_density_diffrn 1.878
_exptl_crystal_description block
_exptl_crystal_F_000 522
_exptl_crystal_size_max 0.1
_exptl_crystal_size_mid 0.08
_exptl_crystal_size_min 0.06
_refine_diff_density_max 0.843
_refine_diff_density_min -0.417
_refine_diff_density_rms 0.070
_refine_ls_extinction_method none
_refine_ls_goodness_of_fit_ref 1.053
_refine_ls_hydrogen_treatment constr
_refine_ls_matrix_type full
_refine_ls_number_parameters 259
_refine_ls_number_reflns 3850
_refine_ls_number_restraints 0
_refine_ls_restrained_S_all 1.053
_refine_ls_R_factor_all 0.0297
_refine_ls_R_factor_gt 0.0221
_refine_ls_shift/su_max 0.001
_refine_ls_shift/su_mean 0.000
_refine_ls_structure_factor_coef Fsqd
_refine_ls_weighting_details 'w=1/[\s^2^(Fo^2^)+(0.0173P)^2^+0.7653P] where P=(Fo^2^+2Fc^2^)/3'
_refine_ls_weighting_scheme calc
_refine_ls_wR_factor_gt 0.0468
_refine_ls_wR_factor_ref 0.0500
_reflns_Friedel_coverage 0.000
_reflns_number_gt 3320
_reflns_number_total 3850
_reflns_threshold_expression 'I > 2\s(I)'
_cod_data_source_file c9tc04033a2.cif
_cod_data_source_block 20190401_mjl_sal_cd
_cod_database_code 7237965
_shelx_shelxl_version_number 2018/3
_chemical_oxdiff_formula 'C H O N Cd'
_shelx_space_group_comment
;
The symmetry employed for this shelxl refinement is uniquely defined
by the following loop, which should always be used as a source of
symmetry information in preference to the above space-group names.
They are only intended as comments.
;
_reflns_odcompleteness_completeness 99.84
_reflns_odcompleteness_iscentric 1
_reflns_odcompleteness_theta 26.32
_olex2_refinement_description
;
1. Fixed Uiso
 At 1.2 times of:
  All C(H) groups
2.a Aromatic/amide H refined with riding coordinates:
 C20(H20), C21(H21), C13(H13), C19(H19), C17(H17), C7(H7), C2(H2), C14(H14),
 C4(H4), C18(H18), C5(H5), C3(H3), C10(H10), C12(H12), C11(H11)
;
_olex2_date_sample_data_collection 2019-04-01
_olex2_submission_special_instructions 'No special instructions were received'
_oxdiff_exptl_absorpt_empirical_details
;
Empirical correction (ABSPACK) includes:
- Absorption correction using spherical harmonics
- Frame scaling
;
_oxdiff_exptl_absorpt_empirical_full_max 1.188
_oxdiff_exptl_absorpt_empirical_full_min 0.885

loop_
_space_group_symop_operation_xyz
'x, y, z'
'-x, -y, -z'

loop_
_atom_site_label
_atom_site_type_symbol
_atom_site_fract_x
_atom_site_fract_y
_atom_site_fract_z
_atom_site_U_iso_or_equiv
_atom_site_adp_type
_atom_site_occupancy
_atom_site_site_symmetry_order
_atom_site_calc_flag
_atom_site_refinement_flags_posn
_atom_site_refinement_flags_adp
_atom_site_refinement_flags_occupancy
Cd1 Cd 0.500000 0.000000 0.500000 0.02815(7) Uani 1 2 d S T P
Cd2 Cd 0.55602(2) 0.31862(2) 0.56383(2) 0.02779(6) Uani 1 1 d . . .
O2 O 0.54678(19) 0.21165(17) 0.40423(16) 0.0293(4) Uani 1 1 d . . .
O5 O 0.34821(18) 0.48644(17) 0.54136(16) 0.0299(4) Uani 1 1 d . . .
O3 O 0.53510(19) 0.09263(18) 0.66486(16) 0.0301(4) Uani 1 1 d . . .
O1 O 0.7606(2) -0.0517(2) 0.4482(2) 0.0434(5) Uani 1 1 d . . .
O6 O 0.1882(2) 0.7676(2) 0.44174(19) 0.0405(5) Uani 1 1 d . . .
O4 O 0.5520(2) 0.3268(2) 0.77069(19) 0.0457(5) Uani 1 1 d . . .
C15 C 0.2116(3) 0.4733(3) 0.6022(2) 0.0277(5) Uani 1 1 d . . .
C16 C 0.0848(3) 0.5838(3) 0.5925(2) 0.0305(6) Uani 1 1 d . . .
C1 C 0.6051(3) 0.0214(3) 0.7624(2) 0.0287(6) Uani 1 1 d . . .
C8 C 0.6454(3) 0.2379(3) 0.3029(2) 0.0322(6) Uani 1 1 d . . .
C9 C 0.7836(3) 0.1471(3) 0.2796(3) 0.0384(7) Uani 1 1 d . . .
C20 C 0.1864(3) 0.3451(3) 0.6795(3) 0.0357(6) Uani 1 1 d . . .
H20 H 0.266728 0.269985 0.687498 0.043 Uiso 1 1 calc R . .
C21 C 0.0847(3) 0.7198(3) 0.5137(3) 0.0387(7) Uani 1 1 d . . .
H21 H -0.007791 0.780973 0.517693 0.046 Uiso 1 1 calc R . .
C13 C 0.6145(4) 0.3638(3) 0.2167(3) 0.0461(7) Uani 1 1 d . . .
H13 H 0.523099 0.424331 0.228336 0.055 Uiso 1 1 calc R . .
C6 C 0.6331(3) 0.0840(3) 0.8584(2) 0.0346(6) Uani 1 1 d . . .
C19 C 0.0457(3) 0.3282(3) 0.7435(3) 0.0437(7) Uani 1 1 d . . .
H19 H 0.032999 0.241852 0.793522 0.052 Uiso 1 1 calc R . .
C17 C -0.0567(3) 0.5616(3) 0.6604(3) 0.0417(7) Uani 1 1 d . . .
H17 H -0.138976 0.634959 0.653754 0.050 Uiso 1 1 calc R . .
C7 C 0.5973(3) 0.2308(3) 0.8554(3) 0.0445(7) Uani 1 1 d . . .
H7 H 0.610279 0.257142 0.928158 0.053 Uiso 1 1 calc R . .
C2 C 0.6532(3) -0.1236(3) 0.7785(3) 0.0388(7) Uani 1 1 d . . .
H2 H 0.642969 -0.167777 0.715508 0.047 Uiso 1 1 calc R . .
C14 C 0.8326(3) 0.0137(3) 0.3595(3) 0.0455(7) Uani 1 1 d . . .
H14 H 0.932896 -0.028083 0.340763 0.055 Uiso 1 1 calc R . .
C4 C 0.7354(3) -0.1414(4) 0.9801(3) 0.0520(9) Uani 1 1 d . . .
H4 H 0.775143 -0.195820 1.052165 0.062 Uiso 1 1 calc R . .
C18 C -0.0777(3) 0.4370(3) 0.7353(3) 0.0461(8) Uani 1 1 d . . .
H18 H -0.172033 0.424956 0.779716 0.055 Uiso 1 1 calc R . .
C5 C 0.6960(3) -0.0006(4) 0.9661(3) 0.0469(8) Uani 1 1 d . . .
H5 H 0.710873 0.041128 1.029386 0.056 Uiso 1 1 calc R . .
C3 C 0.7147(3) -0.2018(3) 0.8841(3) 0.0478(8) Uani 1 1 d . . .
H3 H 0.743342 -0.297736 0.891512 0.057 Uiso 1 1 calc R . .
C10 C 0.8868(4) 0.1886(4) 0.1751(3) 0.0566(9) Uani 1 1 d . . .
H10 H 0.978948 0.129686 0.161459 0.068 Uiso 1 1 calc R . .
C12 C 0.7184(5) 0.3991(4) 0.1144(3) 0.0647(10) Uani 1 1 d . . .
H12 H 0.695535 0.483343 0.058213 0.078 Uiso 1 1 calc R . .
C11 C 0.8554(5) 0.3121(5) 0.0937(3) 0.0684(11) Uani 1 1 d . . .
H11 H 0.925047 0.337785 0.025180 0.082 Uiso 1 1 calc R . .

loop_
_atom_site_aniso_label
_atom_site_aniso_U_11
_atom_site_aniso_U_22
_atom_site_aniso_U_33
_atom_site_aniso_U_23
_atom_site_aniso_U_13
_atom_site_aniso_U_12
Cd1 0.03119(14) 0.02117(14) 0.03274(15) -0.00391(11) -0.00446(11) -0.00719(10)
Cd2 0.02819(10) 0.02054(10) 0.03379(11) -0.00437(8) -0.00389(7) -0.00323(7)
O2 0.0369(9) 0.0212(9) 0.0302(10) -0.0053(7) -0.0008(7) -0.0076(7)
O5 0.0252(8) 0.0231(9) 0.0389(10) -0.0040(8) -0.0011(7) -0.0029(7)
O3 0.0360(9) 0.0236(10) 0.0309(10) -0.0016(7) -0.0106(8) -0.0048(7)
O1 0.0321(10) 0.0341(11) 0.0583(14) -0.0027(10) -0.0052(9) 0.0001(8)
O6 0.0314(10) 0.0332(11) 0.0535(13) -0.0011(9) -0.0090(9) -0.0034(8)
O4 0.0609(13) 0.0368(12) 0.0414(12) -0.0135(10) -0.0052(10) -0.0072(10)
C15 0.0255(12) 0.0316(14) 0.0284(13) -0.0090(11) -0.0051(10) -0.0057(10)
C16 0.0264(12) 0.0333(15) 0.0332(14) -0.0098(11) -0.0053(10) -0.0039(10)
C1 0.0233(12) 0.0300(14) 0.0308(14) -0.0008(11) -0.0019(10) -0.0067(10)
C8 0.0430(15) 0.0283(15) 0.0297(14) -0.0080(11) -0.0037(11) -0.0142(11)
C9 0.0385(15) 0.0414(17) 0.0386(16) -0.0129(13) 0.0008(12) -0.0128(12)
C20 0.0319(14) 0.0338(16) 0.0410(16) -0.0053(12) -0.0054(11) -0.0061(11)
C21 0.0266(13) 0.0358(16) 0.0523(18) -0.0098(14) -0.0106(12) 0.0035(11)
C13 0.064(2) 0.0325(17) 0.0411(17) -0.0046(13) -0.0041(14) -0.0119(14)
C6 0.0312(13) 0.0419(17) 0.0299(14) -0.0038(12) -0.0033(11) -0.0084(12)
C19 0.0450(16) 0.0468(19) 0.0404(17) -0.0005(14) -0.0033(13) -0.0212(14)
C17 0.0271(13) 0.0505(19) 0.0473(18) -0.0149(15) -0.0016(12) -0.0028(12)
C7 0.0524(18) 0.051(2) 0.0358(17) -0.0154(15) -0.0053(13) -0.0141(15)
C2 0.0400(15) 0.0324(16) 0.0417(16) -0.0003(13) -0.0116(12) -0.0044(12)
C14 0.0324(15) 0.0443(19) 0.058(2) -0.0168(16) 0.0000(14) 0.0002(13)
C4 0.0491(18) 0.061(2) 0.0343(17) 0.0113(15) -0.0105(14) -0.0021(15)
C18 0.0321(15) 0.063(2) 0.0447(18) -0.0126(16) 0.0063(13) -0.0168(14)
C5 0.0422(16) 0.066(2) 0.0329(16) -0.0060(15) -0.0091(13) -0.0116(15)
C3 0.0460(17) 0.0356(18) 0.052(2) 0.0083(15) -0.0101(14) -0.0007(13)
C10 0.054(2) 0.071(3) 0.049(2) -0.0209(18) 0.0113(16) -0.0229(17)
C12 0.103(3) 0.052(2) 0.0373(19) 0.0078(16) -0.0019(19) -0.035(2)
C11 0.081(3) 0.087(3) 0.041(2) -0.012(2) 0.0177(18) -0.041(2)

loop_
_atom_type_symbol
_atom_type_description
_atom_type_scat_dispersion_real
_atom_type_scat_dispersion_imag
_atom_type_scat_source
C C 0.0033 0.0016 'International Tables Vol C Tables 4.2.6.8 and 6.1.1.4'
H H 0.0000 0.0000 'International Tables Vol C Tables 4.2.6.8 and 6.1.1.4'
Cd Cd -0.8075 1.2024 'International Tables Vol C Tables 4.2.6.8 and 6.1.1.4'
O O 0.0106 0.0060 'International Tables Vol C Tables 4.2.6.8 and 6.1.1.4'

loop_
_geom_angle_atom_site_label_1
_geom_angle_atom_site_label_2
_geom_angle_atom_site_label_3
_geom_angle
_geom_angle_site_symmetry_1
_geom_angle_site_symmetry_3
O2 Cd1 O2 180.0 2_656 .
O2 Cd1 O3 102.37(6) . 2_656
O2 Cd1 O3 77.63(6) 2_656 2_656
O2 Cd1 O3 77.63(6) . .
O2 Cd1 O3 102.37(6) 2_656 .
O2 Cd1 O1 99.90(6) 2_656 .
O2 Cd1 O1 80.11(7) . .
O2 Cd1 O1 80.10(7) 2_656 2_656
O2 Cd1 O1 99.90(6) . 2_656
O3 Cd1 O3 180.0 . 2_656
O1 Cd1 O3 91.27(7) . .
O1 Cd1 O3 91.27(7) 2_656 2_656
O1 Cd1 O3 88.73(7) . 2_656
O1 Cd1 O3 88.73(7) 2_656 .
O1 Cd1 O1 180.00(3) . 2_656
O2 Cd2 O5 101.50(6) . 2_666
O2 Cd2 O3 76.60(6) . .
O2 Cd2 O6 88.53(7) . 2_666
O2 Cd2 O4 154.11(7) . .
O5 Cd2 O2 100.83(6) . .
O5 Cd2 O5 75.97(6) . 2_666
O5 Cd2 O3 162.94(6) 2_666 .
O5 Cd2 O3 121.08(6) . .
O5 Cd2 O6 155.44(6) . 2_666
O5 Cd2 O4 103.50(7) 2_666 .
O5 Cd2 O4 91.71(7) . .
O6 Cd2 O5 79.94(6) 2_666 2_666
O6 Cd2 O3 83.06(6) 2_666 .
O6 Cd2 O4 89.25(7) 2_666 .
O4 Cd2 O3 77.52(7) . .
Cd1 O2 Cd2 104.27(7) . .
C8 O2 Cd1 124.73(16) . .
C8 O2 Cd2 116.98(15) . .
Cd2 O5 Cd2 104.03(6) . 2_666
C15 O5 Cd2 124.04(15) . .
C15 O5 Cd2 130.35(15) . 2_666
Cd1 O3 Cd2 100.87(6) . .
C1 O3 Cd1 124.51(16) . .
C1 O3 Cd2 125.56(15) . .
C14 O1 Cd1 124.82(18) . .
C21 O6 Cd2 127.43(17) . 2_666
C7 O4 Cd2 127.1(2) . .
O5 C15 C16 122.9(2) . .
O5 C15 C20 120.3(2) . .
C20 C15 C16 116.8(2) . .
C15 C16 C21 125.4(2) . .
C17 C16 C15 119.5(2) . .
C17 C16 C21 115.0(2) . .
O3 C1 C6 122.9(2) . .
O3 C1 C2 120.9(2) . .
C2 C1 C6 116.2(2) . .
O2 C8 C9 123.4(2) . .
O2 C8 C13 118.8(2) . .
C13 C8 C9 117.7(3) . .
C8 C9 C14 124.6(2) . .
C10 C9 C8 119.4(3) . .
C10 C9 C14 115.9(3) . .
C15 C20 H20 119.2 . .
C19 C20 C15 121.5(3) . .
C19 C20 H20 119.2 . .
O6 C21 C16 129.8(2) . .
O6 C21 H21 115.1 . .
C16 C21 H21 115.1 . .
C8 C13 H13 119.6 . .
C12 C13 C8 120.7(3) . .
C12 C13 H13 119.6 . .
C1 C6 C7 124.0(2) . .
C5 C6 C1 119.8(3) . .
C5 C6 C7 116.2(3) . .
C20 C19 H19 119.2 . .
C20 C19 C18 121.5(3) . .
C18 C19 H19 119.2 . .
C16 C17 H17 118.8 . .
C18 C17 C16 122.5(3) . .
C18 C17 H17 118.8 . .
O4 C7 C6 129.3(3) . .
O4 C7 H7 115.4 . .
C6 C7 H7 115.4 . .
C1 C2 H2 119.0 . .
C3 C2 C1 122.1(3) . .
C3 C2 H2 119.0 . .
O1 C14 C9 129.1(3) . .
O1 C14 H14 115.5 . .
C9 C14 H14 115.5 . .
C5 C4 H4 120.8 . .
C5 C4 C3 118.3(3) . .
C3 C4 H4 120.8 . .
C19 C18 H18 120.9 . .
C17 C18 C19 118.1(3) . .
C17 C18 H18 120.9 . .
C6 C5 H5 119.0 . .
C4 C5 C6 122.0(3) . .
C4 C5 H5 119.0 . .
C2 C3 C4 121.6(3) . .
C2 C3 H3 119.2 . .
C4 C3 H3 119.2 . .
C9 C10 H10 119.1 . .
C11 C10 C9 121.8(3) . .
C11 C10 H10 119.1 . .
C13 C12 H12 119.3 . .
C11 C12 C13 121.4(3) . .
C11 C12 H12 119.3 . .
C10 C11 C12 118.9(3) . .
C10 C11 H11 120.6 . .
C12 C11 H11 120.6 . .

loop_
_geom_bond_atom_site_label_1
_geom_bond_atom_site_label_2
_geom_bond_distance
_geom_bond_site_symmetry_2
Cd1 O2 2.2291(16) 2_656
Cd1 O2 2.2291(16) .
Cd1 O3 2.3097(18) .
Cd1 O3 2.3097(18) 2_656
Cd1 O1 2.3097(18) .
Cd1 O1 2.3097(18) 2_656
Cd2 O2 2.2814(18) .
Cd2 O5 2.2851(16) 2_666
Cd2 O5 2.2496(16) .
Cd2 O3 2.3098(17) .
Cd2 O6 2.2847(18) 2_666
Cd2 O4 2.300(2) .
O2 C8 1.331(3) .
O5 C15 1.325(3) .
O3 C1 1.316(3) .
O1 C14 1.222(3) .
O6 C21 1.229(3) .
O4 C7 1.228(3) .
C15 C16 1.419(3) .
C15 C20 1.407(4) .
C16 C21 1.436(4) .
C16 C17 1.408(4) .
C1 C6 1.423(4) .
C1 C2 1.406(4) .
C8 C9 1.413(4) .
C8 C13 1.399(4) .
C9 C14 1.446(4) .
C9 C10 1.407(4) .
C20 H20 0.9300 .
C20 C19 1.376(4) .
C21 H21 0.9300 .
C13 H13 0.9300 .
C13 C12 1.382(4) .
C6 C7 1.433(4) .
C6 C5 1.413(4) .
C19 H19 0.9300 .
C19 C18 1.387(4) .
C17 H17 0.9300 .
C17 C18 1.358(4) .
C7 H7 0.9300 .
C2 H2 0.9300 .
C2 C3 1.369(4) .
C14 H14 0.9300 .
C4 H4 0.9300 .
C4 C5 1.360(5) .
C4 C3 1.385(5) .
C18 H18 0.9300 .
C5 H5 0.9300 .
C3 H3 0.9300 .
C10 H10 0.9300 .
C10 C11 1.356(5) .
C12 H12 0.9300 .
C12 C11 1.381(5) .
C11 H11 0.9300 .
